data_7060675
loop_
_publ_author_name
'Chisholm, Desmond T.'
'Hayes, Paul G.'

_publ_section_title
;
 Synthesis and characterization of group 13 dichloride (M = Ga, In),
 dimethyl (M = Al) and cationic methyl aluminum complexes supported by
 monoanionic NNN-pincer ligands
;
_journal_issue 33
_journal_name_full 'New Journal of Chemistry'
_journal_page_first 15043
_journal_page_last 15052
_journal_paper_doi 10.1039/D1NJ01064F
_journal_volume 45
_journal_year 2021
_chemical_formula_moiety 'C36 H58 Al N3 P2'
_chemical_formula_sum 'C36 H58 Al N3 P2'
_chemical_formula_weight 621.77
_chemical_name_systematic 'LAlMe2 (Pipp)'
_space_group_crystal_system monoclinic
_space_group_IT_number 14
_space_group_name_Hall '-P 2yn'
_space_group_name_H-M_alt 'P 1 21/n 1'
_atom_sites_solution_hydrogens geom
_atom_sites_solution_primary dual
_audit_creation_date 2021-03-01
_audit_creation_method
;
Olex2 1.3
(compiled 2020.11.12 svn.r5f609507 for OlexSys, GUI svn.r6272)
;
_audit_update_record
;
2021-03-01 deposited with the CCDC.	2021-04-30 downloaded from the CCDC.
;
_cell_angle_alpha 90
_cell_angle_beta 112.9810(10)
_cell_angle_gamma 90
_cell_formula_units_Z 8
_cell_length_a 16.2460(2)
_cell_length_b 24.0391(2)
_cell_length_c 20.6349(3)
_cell_measurement_reflns_used 31769
_cell_measurement_temperature 100.0(2)
_cell_measurement_theta_max 79.5890
_cell_measurement_theta_min 3.4740
_cell_volume 7419.15(16)
_computing_cell_refinement 'CrysAlisPro 1.171.38.46 (Rigaku OD, 2015)'
_computing_data_collection 'CrysAlisPro 1.171.38.46 (Rigaku OD, 2015)'
_computing_data_reduction 'CrysAlisPro 1.171.38.46 (Rigaku OD, 2015)'
_computing_molecular_graphics 'Olex2 1.3 (Dolomanov et al., 2009)'
_computing_publication_material 'Olex2 1.3 (Dolomanov et al., 2009)'
_computing_structure_refinement 'SHELXL 2018/3 (Sheldrick, 2015)'
_computing_structure_solution 'SHELXT 2018/2 (Sheldrick, 2018)'
_diffrn_ambient_environment N~2~
_diffrn_ambient_temperature 100.0(2)
_diffrn_detector 'CCD plate'
_diffrn_detector_type 'Pilatus 200/300K'
_diffrn_measured_fraction_theta_full 0.982
_diffrn_measured_fraction_theta_max 0.945
_diffrn_measurement_details
;
List of Runs (angles in degrees, time in seconds):

  # Type    Start    End  Width  t~exp~   \w     \q     \k     \f   Frames
#--------------------------------------------------------------------------
  1  \w    -50.00  25.00   0.50    1.56    --  -38.50  57.00-120.00  150
  2  \w    -42.00  28.00   0.50    1.56    --  -38.50  37.00 120.00  140
  3  \w    -21.00  55.00   0.50    1.56    --   49.06 -19.00 -30.00  152
  4  \w    -18.00  53.00   0.50    1.56    --   49.06 -37.00 -60.00  142
  5  \w     44.00 114.00   0.50    6.25    --  111.00 -37.00 -60.00  140
  6  \w    100.00 178.00   0.50    6.25    --  111.00 111.00 -60.00  156
  7  \w     41.00 116.00   0.50    6.25    --  111.00-111.00 -60.00  150
  8  \w     41.00 116.00   0.50    6.25    --  111.00-111.00 -30.00  150
  9  \w    107.00 178.00   0.50    6.25    --  111.00  25.00-120.00  142
 10  \w    105.00 175.00   0.50    6.25    --  111.00  50.00-150.00  140
 11  \w     47.00 117.00   0.50    6.25    --  111.00 -50.00 -60.00  140
 12  \w     52.00  97.00   0.50    6.25    --  111.00 -50.00 150.00   90
 13  \w     70.00  96.00   0.50    6.25    --  111.00 -50.00-150.00   52
 14  \w    101.00 167.00   0.50    6.25    --  111.00  12.00 -30.00  132
;
_diffrn_measurement_device 'four-circle diffractometer'
_diffrn_measurement_device_type 'SuperNova, Dual, Cu at zero, Pilatus 200/300K'
_diffrn_measurement_method '\w scans'
_diffrn_orient_matrix_type 'CrysAlisPro convention (1999,Acta A55,543-557)'
_diffrn_orient_matrix_UB_11 -0.0771254000
_diffrn_orient_matrix_UB_12 -0.0101177000
_diffrn_orient_matrix_UB_13 -0.0717778000
_diffrn_orient_matrix_UB_21 0.0183097000
_diffrn_orient_matrix_UB_22 -0.0630239000
_diffrn_orient_matrix_UB_23 0.0081304000
_diffrn_orient_matrix_UB_31 -0.0657527000
_diffrn_orient_matrix_UB_32 -0.0057413000
_diffrn_orient_matrix_UB_33 0.0368596000
_diffrn_radiation_monochromator mirror
_diffrn_radiation_probe x-ray
_diffrn_radiation_type 'Cu K\a'
_diffrn_radiation_wavelength 1.54184
_diffrn_reflns_av_R_equivalents 0.0273
_diffrn_reflns_av_unetI/netI 0.0297
_diffrn_reflns_Laue_measured_fraction_full 0.982
_diffrn_reflns_Laue_measured_fraction_max 0.945
_diffrn_reflns_limit_h_max 16
_diffrn_reflns_limit_h_min -20
_diffrn_reflns_limit_k_max 29
_diffrn_reflns_limit_k_min -30
_diffrn_reflns_limit_l_max 26
_diffrn_reflns_limit_l_min -24
_diffrn_reflns_number 45166
_diffrn_reflns_point_group_measured_fraction_full 0.982
_diffrn_reflns_point_group_measured_fraction_max 0.945
_diffrn_reflns_theta_full 67.684
_diffrn_reflns_theta_max 79.936
_diffrn_reflns_theta_min 3.480
_diffrn_source 'micro-focus sealed X-ray tube'
_diffrn_source_type 'SuperNova (Cu) X-ray Source'
_exptl_absorpt_coefficient_mu 1.485
_exptl_absorpt_correction_T_max 1.00000
_exptl_absorpt_correction_T_min 0.80269
_exptl_absorpt_correction_type multi-scan
_exptl_absorpt_process_details
;
CrysAlisPro 1.171.38.46 (Rigaku Oxford Diffraction, 2015)
Empirical absorption correction using spherical harmonics,
 implemented in SCALE3 ABSPACK scaling algorithm.
;
_exptl_crystal_colour 'clear light colourless'
_exptl_crystal_colour_lustre clear
_exptl_crystal_colour_modifier light
_exptl_crystal_colour_primary colourless
_exptl_crystal_density_diffrn 1.113
_exptl_crystal_description block
_exptl_crystal_F_000 2704
_exptl_crystal_preparation 'Crystal with paratone oil'
_exptl_crystal_recrystallization_method 'crystal grown by slow evaporation from a solution of toluene:heptane (1:2)'
_exptl_crystal_size_max 0.13
_exptl_crystal_size_mid 0.08
_exptl_crystal_size_min 0.06
_refine_diff_density_max 0.412
_refine_diff_density_min -0.407
_refine_diff_density_rms 0.075
_refine_ls_extinction_method none
_refine_ls_goodness_of_fit_ref 1.170
_refine_ls_hydrogen_treatment constr
_refine_ls_matrix_type full
_refine_ls_number_parameters 785
_refine_ls_number_reflns 15306
_refine_ls_number_restraints 0
_refine_ls_restrained_S_all 1.170
_refine_ls_R_factor_all 0.0478
_refine_ls_R_factor_gt 0.0391
_refine_ls_shift/su_max 0.001
_refine_ls_shift/su_mean 0.000
_refine_ls_structure_factor_coef Fsqd
_refine_ls_weighting_details 'w=1/[\s^2^(Fo^2^)+(0.0546P)^2^+6.2641P] where P=(Fo^2^+2Fc^2^)/3'
_refine_ls_weighting_scheme calc
_refine_ls_wR_factor_gt 0.1002
_refine_ls_wR_factor_ref 0.1320
_reflns_Friedel_coverage 0.000
_reflns_number_gt 13705
_reflns_number_total 15306
_reflns_threshold_expression 'I > 2\s(I)'
_cod_data_source_file d1nj01064f2.cif
_cod_data_source_block ph17042
_cod_depositor_comments 'Adding full bibliography for 7060669--7060676.cif.'
_cod_database_code 7060675
_shelx_shelxl_version_number 2018/3
_chemical_oxdiff_formula 'C44 H70 Al N3 P2'
_chemical_oxdiff_usercomment 'Medium clear crystal'
_shelx_space_group_comment
;
The symmetry employed for this shelxl refinement is uniquely defined
by the following loop, which should always be used as a source of
symmetry information in preference to the above space-group names.
They are only intended as comments.
;
_shelx_estimated_absorpt_t_max 0.916
_shelx_estimated_absorpt_t_min 0.830
_reflns_odcompleteness_completeness 95.84
_reflns_odcompleteness_iscentric 1
_reflns_odcompleteness_theta 77.17
_olex2_refinement_description
;
1. Fixed Uiso
 At 1.2 times of:
  All C(H) groups
 At 1.5 times of:
  All C(H,H,H) groups
2.a Ternary CH refined with riding coordinates:
 C00D(H00D), C013(H013), C014(H014), C01A(H01X), C01B(H01B), C01E(H01E),
 C01G(H01G), C01J(H01), C01L(H2), C01Q(H01Q), C01U(H7), C01Z(H01Z)
2.b Aromatic/amide H refined with riding coordinates:
 C00F(H00F), C00G(H00G), C00I(H00I), C00L(H00L), C00M(H00M), C00O(H00O),
 C00Q(H00Q), C00T(H00T), C00V(H00V), C00Y(H00Y), C00Z(H00Z), C010(H010),
 C011(H011), C012(H012), C015(H015), C017(H017), C01F(H01F), C01H(H01Y),
 C01K(H1), C01O(H4)
2.c Idealised Me refined as rotating group:
 C00W(H00A,H00B,H00C), C016(H01R,H01S,H01T), C019(H01U,H01V,H01W), C1(H1A,H1B,
 H1C), C01I(H01A,H01C,H01D), C01M(H3,H,HA), C01N(H01H,H01I,H01J), C2(H2A,H2B,
 H2C), C01R(H5,HB,HC), C01S(H01K,H01L,H01M), C01T(H6,HD,HE), C01V(H01N,H01O,
 H01P), C01W(H8,HF,HG), C01X(H9,HH,HI), C01Y(H10,HJ,HK), C020(H02A,H02B,H02C),
 C021(H02D,H02E,H02F), C022(H02G,H02H,H02I), C023(H02V,H02W,H02X), C024(H02J,
 H02K,H02L), C025(H02M,H02N,H02O), C026(H02Y,HL,HM), C027(H02P,H02Q,H02R),
 C028(H02Z,HN,HO), C029(H02,HP,HQ), C02A(H02S,H02T,H02U), C02B(H11,HR,HS),
 C02C(H12,HT,HU)
;
_olex2_exptl_crystal_mounting_method 'Mounted on a MiTeGen spoon at 100 K'
_olex2_submission_special_instructions 'No special instructions were received'
_oxdiff_exptl_absorpt_empirical_details
;
Empirical correction (ABSPACK) includes:
- Absorption correction using spherical harmonics
- Frame scaling
;
_oxdiff_exptl_absorpt_empirical_full_max 1.394
_oxdiff_exptl_absorpt_empirical_full_min 0.867

loop_
_space_group_symop_operation_xyz
'x, y, z'
'-x+1/2, y+1/2, -z+1/2'
'-x, -y, -z'
'x-1/2, -y-1/2, z-1/2'

loop_
_atom_site_label
_atom_site_type_symbol
_atom_site_fract_x
_atom_site_fract_y
_atom_site_fract_z
_atom_site_U_iso_or_equiv
_atom_site_adp_type
_atom_site_occupancy
_atom_site_site_symmetry_order
_atom_site_calc_flag
_atom_site_refinement_flags_posn
_atom_site_refinement_flags_adp
_atom_site_refinement_flags_occupancy
_atom_site_disorder_assembly
_atom_site_disorder_group
P2 P 0.22228(3) 0.44812(2) 0.61127(2) 0.01511(10) Uani 1 1 d . . . . .
P002 P 0.68835(3) 0.78859(2) 0.60422(2) 0.01664(10) Uani 1 1 d . . . . .
P003 P 0.70859(3) 0.62257(2) 0.77640(2) 0.01631(10) Uani 1 1 d . . . . .
P1 P 0.20083(3) 0.62956(2) 0.74777(3) 0.01866(11) Uani 1 1 d . . . . .
Al05 Al 0.81715(3) 0.69132(2) 0.69909(3) 0.01822(12) Uani 1 1 d . . . . .
Al1 Al 0.32973(3) 0.55833(2) 0.69049(3) 0.01899(12) Uani 1 1 d . . . . .
N007 N 0.79685(10) 0.62090(6) 0.75936(8) 0.0185(3) Uani 1 1 d . . . . .
N3 N 0.20942(10) 0.53826(6) 0.67963(8) 0.0160(3) Uani 1 1 d . . . . .
N2 N 0.31915(10) 0.47651(6) 0.64020(8) 0.0179(3) Uani 1 1 d . . . . .
N1 N 0.29103(10) 0.63394(7) 0.73399(8) 0.0191(3) Uani 1 1 d . . . . .
N00B N 0.78939(10) 0.76673(7) 0.63459(8) 0.0193(3) Uani 1 1 d . . . . .
N00C N 0.69738(10) 0.70781(6) 0.69259(8) 0.0166(3) Uani 1 1 d . . . . .
C00D C 0.16420(12) 0.44707(8) 0.51559(9) 0.0193(4) Uani 1 1 d . . . . .
H00D H 0.201495 0.426580 0.496147 0.023 Uiso 1 1 calc R U . . .
C00E C 0.38782(11) 0.45347(7) 0.62064(10) 0.0177(3) Uani 1 1 d . . . . .
C00F C 0.08148(12) 0.48927(7) 0.65413(10) 0.0180(3) Uani 1 1 d . . . . .
H00F H 0.038411 0.461561 0.637079 0.022 Uiso 1 1 calc R U . . .
C00G C 0.55933(12) 0.74563(8) 0.65929(10) 0.0210(4) Uani 1 1 d . . . . .
H00G H 0.510023 0.768395 0.637048 0.025 Uiso 1 1 calc R U . . .
C00H C 0.16376(11) 0.49167(7) 0.64751(9) 0.0163(3) Uani 1 1 d . . . . .
C00I C 0.07680(12) 0.53695(8) 0.69161(10) 0.0190(4) Uani 1 1 d . . . . .
H00I H 0.029849 0.547260 0.704180 0.023 Uiso 1 1 calc R U . . .
C00J C 0.64122(12) 0.74784(7) 0.65209(9) 0.0179(3) Uani 1 1 d . . . . .
C00K C 0.85189(12) 0.79135(8) 0.60963(10) 0.0197(4) Uani 1 1 d . . . . .
C00L C 0.86604(12) 0.53358(8) 0.74407(10) 0.0203(4) Uani 1 1 d . . . . .
H00L H 0.830501 0.534556 0.696184 0.024 Uiso 1 1 calc R U . . .
C00M C 0.56601(12) 0.70239(8) 0.70657(10) 0.0205(4) Uani 1 1 d . . . . .
H00M H 0.522060 0.690792 0.721939 0.025 Uiso 1 1 calc R U . . .
C00N C 0.65142(12) 0.68023(7) 0.72600(9) 0.0169(3) Uani 1 1 d . . . . .
C00O C 0.92463(13) 0.48953(8) 0.77126(11) 0.0218(4) Uani 1 1 d . . . . .
H00O H 0.927384 0.461548 0.741048 0.026 Uiso 1 1 calc R U . . .
C00P C 0.15647(12) 0.56587(7) 0.70632(10) 0.0184(3) Uani 1 1 d . . . . .
C00Q C 0.45834(12) 0.44160(8) 0.53711(10) 0.0203(4) Uani 1 1 d . . . . .
H00Q H 0.457622 0.448543 0.492550 0.024 Uiso 1 1 calc R U . . .
C00R C 0.34754(12) 0.68138(8) 0.76001(10) 0.0195(4) Uani 1 1 d . . . . .
C00S C 0.85954(12) 0.57681(8) 0.78783(10) 0.0196(4) Uani 1 1 d . . . . .
C00T C 0.45681(12) 0.42141(8) 0.66845(10) 0.0200(4) Uani 1 1 d . . . . .
H00T H 0.457256 0.414257 0.712883 0.024 Uiso 1 1 calc R U . . .
C00U C 0.97972(12) 0.48601(8) 0.84288(10) 0.0214(4) Uani 1 1 d . . . . .
C00V C 0.39014(12) 0.46305(8) 0.55486(10) 0.0199(4) Uani 1 1 d . . . . .
H00V H 0.345207 0.484220 0.522011 0.024 Uiso 1 1 calc R U . . .
C00W C 0.25744(14) 0.37675(8) 0.72266(10) 0.0250(4) Uani 1 1 d . . . . .
H00A H 0.320998 0.380324 0.737236 0.038 Uiso 1 1 calc R U . . .
H00B H 0.243981 0.342083 0.739462 0.038 Uiso 1 1 calc R U . . .
H00C H 0.235284 0.406933 0.741727 0.038 Uiso 1 1 calc R U . . .
C00X C 0.52754(12) 0.41000(8) 0.58463(10) 0.0203(4) Uani 1 1 d . . . . .
C00Y C 0.97477(13) 0.52935(8) 0.88583(10) 0.0236(4) Uani 1 1 d . . . . .
H00Y H 1.010826 0.528503 0.933615 0.028 Uiso 1 1 calc R U . . .
C00Z C 0.46129(13) 0.73170(8) 0.85559(11) 0.0238(4) Uani 1 1 d . . . . .
H00Z H 0.500772 0.732601 0.902534 0.029 Uiso 1 1 calc R U . . .
C010 C 0.91662(12) 0.57421(8) 0.85855(10) 0.0224(4) Uani 1 1 d . . . . .
H010 H 0.916084 0.603032 0.888447 0.027 Uiso 1 1 calc R U . . .
C011 C 0.52467(12) 0.40009(8) 0.65052(10) 0.0221(4) Uani 1 1 d . . . . .
H011 H 0.569354 0.378668 0.683209 0.027 Uiso 1 1 calc R U . . .
C012 C 0.85117(13) 0.77906(8) 0.54342(10) 0.0215(4) Uani 1 1 d . . . . .
H012 H 0.809437 0.753968 0.514407 0.026 Uiso 1 1 calc R U . . .
C013 C 0.63223(12) 0.56376(8) 0.74653(10) 0.0214(4) Uani 1 1 d . . . . .
H013 H 0.577564 0.573776 0.753159 0.026 Uiso 1 1 calc R U . . .
C014 C 0.62479(13) 0.77663(8) 0.51029(10) 0.0228(4) Uani 1 1 d . . . . .
H014 H 0.656321 0.795024 0.484297 0.027 Uiso 1 1 calc R U . . .
C015 C 0.34477(12) 0.72637(8) 0.71603(10) 0.0217(4) Uani 1 1 d . . . . .
H015 H 0.307262 0.724854 0.668596 0.026 Uiso 1 1 calc R U . . .
C016 C 0.91987(12) 0.72318(9) 0.77840(10) 0.0244(4) Uani 1 1 d . . . . .
H01R H 0.898841 0.750879 0.801781 0.037 Uiso 1 1 calc R U . . .
H01S H 0.960689 0.739916 0.760800 0.037 Uiso 1 1 calc R U . . .
H01T H 0.949905 0.694193 0.811089 0.037 Uiso 1 1 calc R U . . .
C017 C 0.39733(13) 0.77320(8) 0.74238(11) 0.0234(4) Uani 1 1 d . . . . .
H017 H 0.393003 0.802834 0.712244 0.028 Uiso 1 1 calc R U . . .
C018 C 0.45672(12) 0.77716(8) 0.81302(11) 0.0228(4) Uani 1 1 d . . . . .
C019 C 0.71982(14) 0.87337(8) 0.70040(10) 0.0242(4) Uani 1 1 d . . . . .
H01U H 0.705734 0.844886 0.727045 0.036 Uiso 1 1 calc R U . . .
H01V H 0.701071 0.908840 0.711139 0.036 Uiso 1 1 calc R U . . .
H01W H 0.783160 0.873908 0.712384 0.036 Uiso 1 1 calc R U . . .
C01A C 0.72934(12) 0.63404(8) 0.86940(10) 0.0217(4) Uani 1 1 d . . . . .
H01X H 0.768384 0.604084 0.896807 0.026 Uiso 1 1 calc R U . . .
C01B C 0.60402(13) 0.39057(8) 0.56533(11) 0.0233(4) Uani 1 1 d . . . . .
H01B H 0.583966 0.393028 0.514045 0.028 Uiso 1 1 calc R U . . .
C1 C 0.42600(13) 0.53426(9) 0.77982(10) 0.0245(4) Uani 1 1 d . . . . .
H1A H 0.453107 0.566340 0.807676 0.037 Uiso 1 1 calc R U . . .
H1B H 0.470355 0.513847 0.769667 0.037 Uiso 1 1 calc R U . . .
H1C H 0.401176 0.510920 0.805375 0.037 Uiso 1 1 calc R U . . .
C01D C 0.97643(13) 0.84117(9) 0.56165(10) 0.0241(4) Uani 1 1 d . . . . .
C01E C 0.21313(12) 0.37817(7) 0.64267(10) 0.0195(4) Uani 1 1 d . . . . .
H01E H 0.149359 0.370706 0.629660 0.023 Uiso 1 1 calc R U . . .
C01F C 0.40826(13) 0.68459(8) 0.82994(11) 0.0233(4) Uani 1 1 d . . . . .
H01F H 0.413465 0.654772 0.860011 0.028 Uiso 1 1 calc R U . . .
C01G C 0.51383(14) 0.82901(8) 0.83966(12) 0.0273(4) Uani 1 1 d . . . . .
H01G H 0.474195 0.861231 0.822837 0.033 Uiso 1 1 calc R U . . .
C01H C 0.97753(14) 0.85263(9) 0.62831(11) 0.0275(4) Uani 1 1 d . . . . .
H01Y H 1.019782 0.877357 0.657538 0.033 Uiso 1 1 calc R U . . .
C01I C 0.07311(13) 0.41796(9) 0.49124(10) 0.0244(4) Uani 1 1 d . . . . .
H01A H 0.081693 0.379295 0.503708 0.037 Uiso 1 1 calc R U . . .
H01C H 0.043010 0.421466 0.441102 0.037 Uiso 1 1 calc R U . . .
H01D H 0.037590 0.434901 0.513675 0.037 Uiso 1 1 calc R U . . .
C01J C 1.04141(14) 0.43586(9) 0.86989(11) 0.0262(4) Uani 1 1 d . . . . .
H01 H 1.005979 0.402803 0.848356 0.031 Uiso 1 1 calc R U . . .
C01K C 0.91217(13) 0.80387(9) 0.52011(10) 0.0245(4) Uani 1 1 d . . . . .
H1 H 0.909809 0.795219 0.475489 0.029 Uiso 1 1 calc R U . . .
C01L C 0.67114(13) 0.86136(8) 0.62165(10) 0.0216(4) Uani 1 1 d . . . . .
H2 H 0.607079 0.865951 0.610397 0.026 Uiso 1 1 calc R U . . .
C01M C 0.77942(14) 0.68909(9) 0.89330(11) 0.0270(4) Uani 1 1 d . . . . .
H3 H 0.830470 0.689716 0.880802 0.041 Uiso 1 1 calc R U . . .
H H 0.798813 0.692625 0.943416 0.041 Uiso 1 1 calc R U . . .
HA H 0.740376 0.719440 0.870664 0.041 Uiso 1 1 calc R U . . .
C01N C 0.15386(13) 0.50679(9) 0.48735(11) 0.0252(4) Uani 1 1 d . . . . .
H01H H 0.110914 0.526211 0.500295 0.038 Uiso 1 1 calc R U . . .
H01I H 0.133742 0.506004 0.437000 0.038 Uiso 1 1 calc R U . . .
H01J H 0.210447 0.525524 0.507092 0.038 Uiso 1 1 calc R U . . .
C01O C 0.91723(13) 0.82810(9) 0.65204(10) 0.0248(4) Uani 1 1 d . . . . .
H4 H 0.920380 0.836273 0.696997 0.030 Uiso 1 1 calc R U . . .
C2 C 0.35233(14) 0.60048(8) 0.61686(11) 0.0261(4) Uani 1 1 d . . . . .
H2A H 0.384282 0.577415 0.596581 0.039 Uiso 1 1 calc R U . . .
H2B H 0.387285 0.632909 0.637346 0.039 Uiso 1 1 calc R U . . .
H2C H 0.296386 0.611589 0.580876 0.039 Uiso 1 1 calc R U . . .
C01Q C 0.21795(14) 0.62662(9) 0.84078(11) 0.0286(4) Uani 1 1 d . . . . .
H01Q H 0.247972 0.661002 0.863327 0.034 Uiso 1 1 calc R U . . .
C01R C 0.66948(14) 0.51103(8) 0.78966(13) 0.0300(5) Uani 1 1 d . . . . .
H5 H 0.722954 0.499776 0.783960 0.045 Uiso 1 1 calc R U . . .
HB H 0.625829 0.481840 0.773579 0.045 Uiso 1 1 calc R U . . .
HC H 0.682996 0.518417 0.838470 0.045 Uiso 1 1 calc R U . . .
C01S C 0.68512(13) 0.42863(9) 0.59778(12) 0.0279(4) Uani 1 1 d . . . . .
H01K H 0.667891 0.466344 0.583647 0.042 Uiso 1 1 calc R U . . .
H01L H 0.730878 0.417462 0.581926 0.042 Uiso 1 1 calc R U . . .
H01M H 0.707563 0.426008 0.648156 0.042 Uiso 1 1 calc R U . . .
C01T C 0.83688(15) 0.64375(9) 0.62807(11) 0.0269(4) Uani 1 1 d . . . . .
H6 H 0.782480 0.624614 0.600743 0.040 Uiso 1 1 calc R U . . .
HD H 0.882936 0.617081 0.651445 0.040 Uiso 1 1 calc R U . . .
HE H 0.854799 0.666501 0.597617 0.040 Uiso 1 1 calc R U . . .
C01U C 1.04415(15) 0.86684(10) 0.53619(11) 0.0306(5) Uani 1 1 d . . . . .
H7 H 1.026474 0.855780 0.486876 0.037 Uiso 1 1 calc R U . . .
C01V C 0.24891(15) 0.33290(8) 0.60820(11) 0.0278(4) Uani 1 1 d . . . . .
H01N H 0.222102 0.337022 0.557960 0.042 Uiso 1 1 calc R U . . .
H01O H 0.234395 0.296931 0.620993 0.042 Uiso 1 1 calc R U . . .
H01P H 0.312642 0.336405 0.624060 0.042 Uiso 1 1 calc R U . . .
C01W C 0.53006(14) 0.80059(9) 0.48454(11) 0.0288(4) Uani 1 1 d . . . . .
H8 H 0.499235 0.785030 0.511626 0.043 Uiso 1 1 calc R U . . .
HF H 0.498347 0.791493 0.435758 0.043 Uiso 1 1 calc R U . . .
HG H 0.533186 0.840287 0.490089 0.043 Uiso 1 1 calc R U . . .
C01X C 0.60642(14) 0.55477(9) 0.66762(11) 0.0282(4) Uani 1 1 d . . . . .
H9 H 0.579633 0.588074 0.642583 0.042 Uiso 1 1 calc R U . . .
HH H 0.564515 0.524637 0.651719 0.042 Uiso 1 1 calc R U . . .
HI H 0.658928 0.545972 0.659040 0.042 Uiso 1 1 calc R U . . .
C01Y C 0.62220(14) 0.71402(9) 0.49514(11) 0.0279(4) Uani 1 1 d . . . . .
H10 H 0.682077 0.699659 0.512565 0.042 Uiso 1 1 calc R U . . .
HJ H 0.594165 0.707866 0.445293 0.042 Uiso 1 1 calc R U . . .
HK H 0.588746 0.695370 0.518088 0.042 Uiso 1 1 calc R U . . .
C01Z C 0.11398(13) 0.68146(8) 0.70617(13) 0.0289(5) Uani 1 1 d . . . . .
H01Z H 0.059153 0.668212 0.710238 0.035 Uiso 1 1 calc R U . . .
C020 C 0.27928(16) 0.57772(11) 0.87658(12) 0.0349(5) Uani 1 1 d . . . . .
H02A H 0.249669 0.543393 0.857275 0.052 Uiso 1 1 calc R U . . .
H02B H 0.293040 0.578663 0.926241 0.052 Uiso 1 1 calc R U . . .
H02C H 0.333583 0.580466 0.868676 0.052 Uiso 1 1 calc R U . . .
C021 C 0.55791(17) 0.83338(10) 0.91937(13) 0.0395(6) Uani 1 1 d . . . . .
H02D H 0.513484 0.829106 0.938914 0.059 Uiso 1 1 calc R U . . .
H02E H 0.585970 0.869114 0.932229 0.059 Uiso 1 1 calc R U . . .
H02F H 0.602142 0.804681 0.937312 0.059 Uiso 1 1 calc R U . . .
C022 C 0.12925(16) 0.62232(12) 0.85130(14) 0.0396(6) Uani 1 1 d . . . . .
H02G H 0.094052 0.655057 0.832787 0.059 Uiso 1 1 calc R U . . .
H02H H 0.141666 0.619128 0.900609 0.059 Uiso 1 1 calc R U . . .
H02I H 0.096830 0.590112 0.827053 0.059 Uiso 1 1 calc R U . . .
C023 C 0.69603(16) 0.90309(9) 0.57612(11) 0.0302(4) Uani 1 1 d . . . . .
H02V H 0.759100 0.901072 0.587207 0.045 Uiso 1 1 calc R U . . .
H02W H 0.680787 0.940002 0.585336 0.045 Uiso 1 1 calc R U . . .
H02X H 0.663784 0.894333 0.527296 0.045 Uiso 1 1 calc R U . . .
C024 C 0.58490(15) 0.83340(9) 0.80840(13) 0.0322(5) Uani 1 1 d . . . . .
H02J H 0.624539 0.802074 0.823290 0.048 Uiso 1 1 calc R U . . .
H02K H 0.618371 0.867125 0.824349 0.048 Uiso 1 1 calc R U . . .
H02L H 0.556375 0.833746 0.757960 0.048 Uiso 1 1 calc R U . . .
C025 C 0.09510(15) 0.68567(10) 0.62778(13) 0.0370(5) Uani 1 1 d . . . . .
H02M H 0.044151 0.709199 0.605120 0.055 Uiso 1 1 calc R U . . .
H02N H 0.083084 0.649268 0.607054 0.055 Uiso 1 1 calc R U . . .
H02O H 0.146207 0.701182 0.621913 0.055 Uiso 1 1 calc R U . . .
C026 C 0.64377(14) 0.63276(11) 0.88363(12) 0.0335(5) Uani 1 1 d . . . . .
H02Y H 0.602233 0.659682 0.854302 0.050 Uiso 1 1 calc R U . . .
HL H 0.657778 0.641445 0.932199 0.050 Uiso 1 1 calc R U . . .
HM H 0.617577 0.596353 0.873333 0.050 Uiso 1 1 calc R U . . .
C027 C 0.63249(15) 0.33022(9) 0.58672(14) 0.0346(5) Uani 1 1 d . . . . .
H02P H 0.657491 0.327298 0.637120 0.052 Uiso 1 1 calc R U . . .
H02Q H 0.676462 0.319322 0.568814 0.052 Uiso 1 1 calc R U . . .
H02R H 0.581331 0.306278 0.567615 0.052 Uiso 1 1 calc R U . . .
C028 C 1.07584(17) 0.42782(10) 0.94926(12) 0.0370(5) Uani 1 1 d . . . . .
H02Z H 1.105386 0.392483 0.961600 0.055 Uiso 1 1 calc R U . . .
HN H 1.026541 0.428933 0.963873 0.055 Uiso 1 1 calc R U . . .
HO H 1.117290 0.456988 0.972353 0.055 Uiso 1 1 calc R U . . .
C029 C 1.11881(17) 0.43781(11) 0.84548(15) 0.0426(6) Uani 1 1 d . . . . .
H02 H 1.157812 0.468151 0.868239 0.064 Uiso 1 1 calc R U . . .
HP H 1.095731 0.443020 0.795400 0.064 Uiso 1 1 calc R U . . .
HQ H 1.151537 0.403500 0.857454 0.064 Uiso 1 1 calc R U . . .
C02A C 0.13694(16) 0.73830(9) 0.74314(17) 0.0422(6) Uani 1 1 d . . . . .
H02S H 0.191706 0.751860 0.741563 0.063 Uiso 1 1 calc R U . . .
H02T H 0.143849 0.734350 0.791291 0.063 Uiso 1 1 calc R U . . .
H02U H 0.089604 0.764151 0.719657 0.063 Uiso 1 1 calc R U . . .
C02B C 1.13680(17) 0.84349(17) 0.57607(15) 0.0585(9) Uani 1 1 d . . . . .
H11 H 1.155901 0.852457 0.625108 0.088 Uiso 1 1 calc R U . . .
HR H 1.177709 0.859379 0.557941 0.088 Uiso 1 1 calc R U . . .
HS H 1.135565 0.803814 0.570450 0.088 Uiso 1 1 calc R U . . .
C02C C 1.0421(3) 0.92981(14) 0.5375(2) 0.0784(12) Uani 1 1 d . . . . .
H12 H 0.981271 0.942409 0.516026 0.118 Uiso 1 1 calc R U . . .
HT H 1.075564 0.944375 0.511913 0.118 Uiso 1 1 calc R U . . .
HU H 1.068013 0.942558 0.585337 0.118 Uiso 1 1 calc R U . . .

loop_
_atom_site_aniso_label
_atom_site_aniso_U_11
_atom_site_aniso_U_22
_atom_site_aniso_U_33
_atom_site_aniso_U_23
_atom_site_aniso_U_13
_atom_site_aniso_U_12
P2 0.0150(2) 0.0151(2) 0.0153(2) -0.00129(16) 0.00603(16) 0.00031(15)
P002 0.0170(2) 0.0173(2) 0.0141(2) -0.00049(16) 0.00444(16) 0.00090(16)
P003 0.0146(2) 0.0168(2) 0.0177(2) -0.00018(16) 0.00648(17) 0.00059(15)
P1 0.0168(2) 0.0176(2) 0.0228(2) -0.00566(17) 0.00904(18) -0.00205(16)
Al05 0.0149(2) 0.0227(3) 0.0173(3) -0.0020(2) 0.0065(2) 0.00176(19)
Al1 0.0156(2) 0.0226(3) 0.0193(3) -0.0009(2) 0.0073(2) -0.00276(19)
N007 0.0164(7) 0.0195(7) 0.0211(8) 0.0014(6) 0.0087(6) 0.0025(6)
N3 0.0161(7) 0.0170(7) 0.0169(7) -0.0019(6) 0.0087(6) 0.0004(5)
N2 0.0146(7) 0.0206(7) 0.0194(7) -0.0033(6) 0.0074(6) -0.0005(6)
N1 0.0178(7) 0.0195(7) 0.0210(8) -0.0048(6) 0.0086(6) -0.0021(6)
N00B 0.0177(7) 0.0234(8) 0.0171(7) 0.0003(6) 0.0071(6) 0.0009(6)
N00C 0.0158(7) 0.0156(7) 0.0180(7) -0.0002(6) 0.0062(6) -0.0004(5)
C00D 0.0170(8) 0.0233(9) 0.0162(8) -0.0031(7) 0.0051(7) 0.0002(7)
C00E 0.0160(8) 0.0186(8) 0.0184(8) -0.0026(7) 0.0066(7) -0.0007(6)
C00F 0.0178(8) 0.0166(8) 0.0195(8) 0.0013(7) 0.0070(7) -0.0004(6)
C00G 0.0166(8) 0.0191(9) 0.0258(9) 0.0000(7) 0.0066(7) 0.0016(7)
C00H 0.0169(8) 0.0134(8) 0.0174(8) -0.0012(6) 0.0053(6) -0.0007(6)
C00I 0.0163(8) 0.0205(9) 0.0219(9) -0.0008(7) 0.0091(7) 0.0020(7)
C00J 0.0171(8) 0.0150(8) 0.0189(8) -0.0013(7) 0.0039(7) 0.0015(6)
C00K 0.0190(8) 0.0219(9) 0.0182(8) 0.0020(7) 0.0071(7) -0.0002(7)
C00L 0.0206(8) 0.0220(9) 0.0192(9) -0.0003(7) 0.0086(7) 0.0007(7)
C00M 0.0169(8) 0.0203(9) 0.0247(9) -0.0001(7) 0.0085(7) -0.0005(7)
C00N 0.0170(8) 0.0161(8) 0.0177(8) -0.0004(7) 0.0069(7) -0.0022(6)
C00O 0.0246(9) 0.0187(9) 0.0258(9) 0.0001(7) 0.0139(8) 0.0004(7)
C00P 0.0171(8) 0.0166(8) 0.0213(9) -0.0011(7) 0.0073(7) 0.0014(6)
C00Q 0.0221(9) 0.0210(9) 0.0186(9) -0.0001(7) 0.0088(7) 0.0007(7)
C00R 0.0180(8) 0.0198(9) 0.0227(9) -0.0044(7) 0.0102(7) -0.0014(7)
C00S 0.0157(8) 0.0199(9) 0.0238(9) 0.0019(7) 0.0084(7) 0.0006(7)
C00T 0.0210(9) 0.0233(9) 0.0166(8) 0.0026(7) 0.0083(7) 0.0013(7)
C00U 0.0213(9) 0.0207(9) 0.0259(10) 0.0037(7) 0.0132(8) 0.0027(7)
C00V 0.0187(8) 0.0226(9) 0.0183(8) 0.0029(7) 0.0071(7) 0.0029(7)
C00W 0.0287(10) 0.0220(9) 0.0230(10) 0.0029(7) 0.0087(8) 0.0022(7)
C00X 0.0187(8) 0.0190(8) 0.0223(9) -0.0012(7) 0.0071(7) 0.0009(7)
C00Y 0.0206(9) 0.0282(10) 0.0205(9) 0.0027(8) 0.0062(7) 0.0020(7)
C00Z 0.0235(9) 0.0261(10) 0.0227(9) -0.0070(8) 0.0098(8) -0.0050(7)
C010 0.0198(9) 0.0232(9) 0.0241(9) -0.0028(7) 0.0084(7) 0.0020(7)
C011 0.0194(9) 0.0240(9) 0.0212(9) 0.0031(7) 0.0061(7) 0.0050(7)
C012 0.0247(9) 0.0229(9) 0.0189(9) -0.0028(7) 0.0105(7) -0.0030(7)
C013 0.0187(8) 0.0186(9) 0.0274(10) -0.0002(7) 0.0095(7) -0.0017(7)
C014 0.0227(9) 0.0254(9) 0.0169(9) -0.0012(7) 0.0042(7) 0.0010(7)
C015 0.0180(8) 0.0232(9) 0.0240(9) -0.0017(7) 0.0082(7) 0.0006(7)
C016 0.0182(8) 0.0320(10) 0.0214(9) 0.0018(8) 0.0059(7) -0.0026(7)
C017 0.0223(9) 0.0211(9) 0.0298(10) 0.0014(8) 0.0135(8) 0.0009(7)
C018 0.0191(9) 0.0207(9) 0.0313(10) -0.0041(8) 0.0126(8) -0.0016(7)
C019 0.0274(10) 0.0214(9) 0.0227(9) -0.0052(7) 0.0085(8) -0.0018(7)
C01A 0.0194(9) 0.0284(10) 0.0182(9) -0.0007(7) 0.0083(7) 0.0015(7)
C01B 0.0228(9) 0.0269(10) 0.0235(9) -0.0007(8) 0.0125(8) 0.0039(7)
C1 0.0196(9) 0.0299(10) 0.0223(9) -0.0041(8) 0.0063(7) 0.0014(7)
C01D 0.0252(9) 0.0274(10) 0.0217(9) 0.0025(8) 0.0113(8) -0.0019(8)
C01E 0.0213(9) 0.0165(8) 0.0209(9) -0.0008(7) 0.0084(7) 0.0013(7)
C01F 0.0249(9) 0.0225(9) 0.0233(9) -0.0016(8) 0.0105(8) -0.0038(7)
C01G 0.0265(10) 0.0194(9) 0.0379(12) -0.0063(8) 0.0147(9) -0.0035(7)
C01H 0.0264(10) 0.0322(11) 0.0239(10) -0.0042(8) 0.0100(8) -0.0091(8)
C01I 0.0198(9) 0.0301(10) 0.0205(9) -0.0036(8) 0.0047(7) -0.0026(7)
C01J 0.0269(10) 0.0231(9) 0.0295(10) 0.0060(8) 0.0121(8) 0.0048(8)
C01K 0.0288(10) 0.0290(10) 0.0185(9) -0.0009(8) 0.0122(8) -0.0008(8)
C01L 0.0212(9) 0.0178(8) 0.0230(9) 0.0013(7) 0.0056(7) -0.0001(7)
C01M 0.0264(10) 0.0311(11) 0.0233(10) -0.0074(8) 0.0094(8) 0.0004(8)
C01N 0.0213(9) 0.0298(10) 0.0228(9) 0.0061(8) 0.0070(7) 0.0011(8)
C01O 0.0258(9) 0.0306(10) 0.0194(9) -0.0036(8) 0.0103(8) -0.0041(8)
C2 0.0321(10) 0.0211(9) 0.0295(10) -0.0030(8) 0.0167(9) -0.0053(8)
C01Q 0.0280(10) 0.0363(11) 0.0265(10) -0.0121(9) 0.0159(8) -0.0095(8)
C01R 0.0245(10) 0.0202(9) 0.0427(12) 0.0051(9) 0.0102(9) 0.0006(7)
C01S 0.0236(9) 0.0289(10) 0.0353(11) 0.0060(9) 0.0159(9) 0.0014(8)
C01T 0.0351(11) 0.0239(10) 0.0253(10) 0.0029(8) 0.0158(9) 0.0071(8)
C01U 0.0339(11) 0.0367(12) 0.0244(10) -0.0026(9) 0.0149(9) -0.0115(9)
C01V 0.0363(11) 0.0190(9) 0.0296(10) -0.0029(8) 0.0144(9) 0.0030(8)
C01W 0.0250(10) 0.0323(11) 0.0199(9) -0.0024(8) -0.0012(8) 0.0046(8)
C01X 0.0277(10) 0.0268(10) 0.0280(10) -0.0086(8) 0.0084(8) -0.0054(8)
C01Y 0.0251(10) 0.0300(11) 0.0251(10) -0.0092(8) 0.0060(8) 0.0018(8)
C01Z 0.0185(9) 0.0180(9) 0.0490(13) -0.0030(9) 0.0118(9) -0.0009(7)
C020 0.0359(12) 0.0465(13) 0.0244(10) 0.0032(9) 0.0140(9) -0.0102(10)
C021 0.0425(13) 0.0353(12) 0.0414(13) -0.0169(10) 0.0172(11) -0.0154(10)
C022 0.0371(12) 0.0529(15) 0.0392(13) -0.0153(11) 0.0262(11) -0.0095(11)
C023 0.0397(12) 0.0212(10) 0.0275(10) 0.0037(8) 0.0109(9) -0.0013(8)
C024 0.0305(11) 0.0246(10) 0.0440(13) -0.0045(9) 0.0173(10) -0.0088(8)
C025 0.0253(10) 0.0273(11) 0.0472(14) 0.0095(10) 0.0021(10) -0.0005(8)
C026 0.0267(10) 0.0526(14) 0.0257(10) -0.0050(10) 0.0151(9) -0.0028(9)
C027 0.0292(11) 0.0259(11) 0.0534(14) -0.0045(10) 0.0212(10) 0.0026(8)
C028 0.0473(13) 0.0329(12) 0.0304(11) 0.0072(9) 0.0147(10) 0.0131(10)
C029 0.0383(13) 0.0417(13) 0.0575(16) 0.0206(12) 0.0291(12) 0.0199(11)
C02A 0.0311(11) 0.0198(10) 0.081(2) -0.0145(11) 0.0280(12) -0.0031(8)
C02B 0.0281(12) 0.110(3) 0.0397(14) 0.0218(16) 0.0161(11) -0.0068(14)
C02C 0.112(3) 0.0437(17) 0.118(3) -0.0021(19) 0.087(3) -0.0253(19)

loop_
_atom_type_symbol
_atom_type_description
_atom_type_scat_dispersion_real
_atom_type_scat_dispersion_imag
_atom_type_scat_source
C C 0.0181 0.0091 'International Tables Vol C Tables 4.2.6.8 and 6.1.1.4'
H H 0.0000 0.0000 'International Tables Vol C Tables 4.2.6.8 and 6.1.1.4'
Al Al 0.2130 0.2455 'International Tables Vol C Tables 4.2.6.8 and 6.1.1.4'
N N 0.0311 0.0180 'International Tables Vol C Tables 4.2.6.8 and 6.1.1.4'
P P 0.2955 0.4335 'International Tables Vol C Tables 4.2.6.8 and 6.1.1.4'

loop_
_geom_angle_atom_site_label_1
_geom_angle_atom_site_label_2
_geom_angle_atom_site_label_3
_geom_angle
_geom_angle_site_symmetry_1
_geom_angle_site_symmetry_3
_geom_angle_publ_flag
N2 P2 C00D 115.26(8) . . ?
N2 P2 C00H 101.69(8) . . ?
N2 P2 C01E 117.62(8) . . ?
C00D P2 C01E 106.93(9) . . ?
C00H P2 C00D 109.26(8) . . ?
C00H P2 C01E 105.29(9) . . ?
N00B P002 C00J 101.62(8) . . ?
N00B P002 C014 115.60(9) . . ?
N00B P002 C01L 116.70(9) . . ?
C00J P002 C014 108.49(9) . . ?
C00J P002 C01L 106.72(9) . . ?
C014 P002 C01L 107.01(9) . . ?
N007 P003 C00N 101.55(8) . . ?
N007 P003 C013 117.07(9) . . ?
N007 P003 C01A 114.70(9) . . ?
C00N P003 C013 106.15(9) . . ?
C00N P003 C01A 109.76(9) . . ?
C013 P003 C01A 107.05(9) . . ?
N1 P1 C00P 101.53(8) . . ?
N1 P1 C01Q 114.45(9) . . ?
N1 P1 C01Z 117.64(9) . . ?
C00P P1 C01Q 109.93(9) . . ?
C00P P1 C01Z 105.69(9) . . ?
C01Z P1 C01Q 107.00(11) . . ?
N00B Al05 N007 160.05(6) . . ?
N00C Al05 N007 80.13(6) . . ?
N00C Al05 N00B 79.96(6) . . ?
N00C Al05 C016 118.53(8) . . ?
N00C Al05 C01T 120.99(8) . . ?
C016 Al05 N007 95.41(8) . . ?
C016 Al05 N00B 95.13(8) . . ?
C016 Al05 C01T 120.48(9) . . ?
C01T Al05 N007 94.43(8) . . ?
C01T Al05 N00B 94.75(8) . . ?
N3 Al1 N2 80.41(6) . . ?
N3 Al1 N1 79.57(6) . . ?
N3 Al1 C1 115.38(8) . . ?
N3 Al1 C2 121.34(8) . . ?
N2 Al1 N1 159.92(6) . . ?
C1 Al1 N2 93.76(7) . . ?
C1 Al1 N1 96.20(7) . . ?
C2 Al1 N2 95.72(8) . . ?
C2 Al1 N1 93.32(8) . . ?
C2 Al1 C1 123.28(9) . . ?
P003 N007 Al05 116.65(8) . . ?
C00S N007 P003 118.89(13) . . ?
C00S N007 Al05 124.30(12) . . ?
C00H N3 Al1 126.35(12) . . ?
C00P N3 Al1 126.83(12) . . ?
C00P N3 C00H 106.69(14) . . ?
P2 N2 Al1 116.20(8) . . ?
C00E N2 P2 119.24(12) . . ?
C00E N2 Al1 123.43(11) . . ?
P1 N1 Al1 116.13(8) . . ?
C00R N1 P1 118.90(12) . . ?
C00R N1 Al1 124.19(12) . . ?
P002 N00B Al05 116.52(9) . . ?
C00K N00B P002 119.07(13) . . ?
C00K N00B Al05 123.61(12) . . ?
C00J N00C Al05 126.85(13) . . ?
C00J N00C C00N 106.52(15) . . ?
C00N N00C Al05 126.60(12) . . ?
P2 C00D H00D 108.0 . . ?
C01I C00D P2 112.69(13) . . ?
C01I C00D H00D 108.0 . . ?
C01I C00D C01N 110.74(15) . . ?
C01N C00D P2 109.36(13) . . ?
C01N C00D H00D 108.0 . . ?
C00T C00E N2 120.65(17) . . ?
C00V C00E N2 121.98(16) . . ?
C00V C00E C00T 117.35(17) . . ?
C00H C00F H00F 126.9 . . ?
C00H C00F C00I 106.29(16) . . ?
C00I C00F H00F 126.9 . . ?
C00J C00G H00G 126.7 . . ?
C00J C00G C00M 106.54(16) . . ?
C00M C00G H00G 126.7 . . ?
N3 C00H P2 114.36(13) . . ?
N3 C00H C00F 110.24(15) . . ?
C00F C00H P2 135.34(14) . . ?
C00F C00I H00I 126.8 . . ?
C00P C00I C00F 106.39(16) . . ?
C00P C00I H00I 126.8 . . ?
N00C C00J P002 113.71(13) . . ?
N00C C00J C00G 110.18(16) . . ?
C00G C00J P002 136.11(14) . . ?
C012 C00K N00B 121.92(17) . . ?
C012 C00K C01O 117.53(17) . . ?
C01O C00K N00B 120.54(17) . . ?
C00O C00L H00L 119.5 . . ?
C00O C00L C00S 121.04(17) . . ?
C00S C00L H00L 119.5 . . ?
C00G C00M H00M 126.8 . . ?
C00N C00M C00G 106.39(16) . . ?
C00N C00M H00M 126.8 . . ?
N00C C00N P003 114.35(13) . . ?
N00C C00N C00M 110.37(16) . . ?
C00M C00N P003 135.00(14) . . ?
C00L C00O H00O 119.1 . . ?
C00L C00O C00U 121.86(18) . . ?
C00U C00O H00O 119.1 . . ?
N3 C00P P1 114.58(13) . . ?
N3 C00P C00I 110.38(16) . . ?
C00I C00P P1 134.99(14) . . ?
C00V C00Q H00Q 119.3 . . ?
C00X C00Q H00Q 119.3 . . ?
C00X C00Q C00V 121.48(18) . . ?
C015 C00R N1 121.23(17) . . ?
C01F C00R N1 121.52(17) . . ?
C01F C00R C015 117.25(17) . . ?
C00L C00S N007 120.29(17) . . ?
C010 C00S N007 122.75(17) . . ?
C010 C00S C00L 116.96(17) . . ?
C00E C00T H00T 119.5 . . ?
C011 C00T C00E 121.00(17) . . ?
C011 C00T H00T 119.5 . . ?
C00O C00U C01J 119.40(18) . . ?
C00Y C00U C00O 117.09(17) . . ?
C00Y C00U C01J 123.50(18) . . ?
C00E C00V C00Q 121.46(17) . . ?
C00E C00V H00V 119.3 . . ?
C00Q C00V H00V 119.3 . . ?
H00A C00W H00B 109.5 . . ?
H00A C00W H00C 109.5 . . ?
H00B C00W H00C 109.5 . . ?
C01E C00W H00A 109.5 . . ?
C01E C00W H00B 109.5 . . ?
C01E C00W H00C 109.5 . . ?
C00Q C00X C011 116.93(17) . . ?
C00Q C00X C01B 120.06(17) . . ?
C011 C00X C01B 122.93(17) . . ?
C00U C00Y H00Y 119.4 . . ?
C00U C00Y C010 121.28(18) . . ?
C010 C00Y H00Y 119.4 . . ?
C018 C00Z H00Z 119.1 . . ?
C018 C00Z C01F 121.80(19) . . ?
C01F C00Z H00Z 119.1 . . ?
C00S C010 C00Y 121.69(18) . . ?
C00S C010 H010 119.2 . . ?
C00Y C010 H010 119.2 . . ?
C00T C011 C00X 121.78(17) . . ?
C00T C011 H011 119.1 . . ?
C00X C011 H011 119.1 . . ?
C00K C012 H012 119.6 . . ?
C01K C012 C00K 120.85(18) . . ?
C01K C012 H012 119.6 . . ?
P003 C013 H013 107.2 . . ?
C01R C013 P003 112.54(14) . . ?
C01R C013 H013 107.2 . . ?
C01X C013 P003 109.69(14) . . ?
C01X C013 H013 107.2 . . ?
C01X C013 C01R 112.56(17) . . ?
P002 C014 H014 108.0 . . ?
C01W C014 P002 112.58(14) . . ?
C01W C014 H014 108.0 . . ?
C01W C014 C01Y 110.76(17) . . ?
C01Y C014 P002 109.24(14) . . ?
C01Y C014 H014 108.0 . . ?
C00R C015 H015 119.6 . . ?
C017 C015 C00R 120.84(18) . . ?
C017 C015 H015 119.6 . . ?
Al05 C016 H01R 109.5 . . ?
Al05 C016 H01S 109.5 . . ?
Al05 C016 H01T 109.5 . . ?
H01R C016 H01S 109.5 . . ?
H01R C016 H01T 109.5 . . ?
H01S C016 H01T 109.5 . . ?
C015 C017 H017 119.0 . . ?
C015 C017 C018 122.01(19) . . ?
C018 C017 H017 119.0 . . ?
C00Z C018 C017 116.76(18) . . ?
C00Z C018 C01G 122.84(18) . . ?
C017 C018 C01G 120.38(18) . . ?
H01U C019 H01V 109.5 . . ?
H01U C019 H01W 109.5 . . ?
H01V C019 H01W 109.5 . . ?
C01L C019 H01U 109.5 . . ?
C01L C019 H01V 109.5 . . ?
C01L C019 H01W 109.5 . . ?
P003 C01A H01X 107.8 . . ?
C01M C01A P003 108.93(14) . . ?
C01M C01A H01X 107.8 . . ?
C026 C01A P003 112.84(14) . . ?
C026 C01A H01X 107.8 . . ?
C026 C01A C01M 111.35(17) . . ?
C00X C01B H01B 107.7 . . ?
C00X C01B C01S 110.78(16) . . ?
C00X C01B C027 113.64(17) . . ?
C01S C01B H01B 107.7 . . ?
C01S C01B C027 109.20(17) . . ?
C027 C01B H01B 107.7 . . ?
Al1 C1 H1A 109.5 . . ?
Al1 C1 H1B 109.5 . . ?
Al1 C1 H1C 109.5 . . ?
H1A C1 H1B 109.5 . . ?
H1A C1 H1C 109.5 . . ?
H1B C1 H1C 109.5 . . ?
C01H C01D C01U 121.80(18) . . ?
C01K C01D C01H 116.93(18) . . ?
C01K C01D C01U 121.24(18) . . ?
P2 C01E H01E 107.1 . . ?
C00W C01E P2 109.60(13) . . ?
C00W C01E H01E 107.1 . . ?
C00W C01E C01V 112.50(16) . . ?
C01V C01E P2 112.97(14) . . ?
C01V C01E H01E 107.1 . . ?
C00R C01F H01F 119.4 . . ?
C00Z C01F C00R 121.27(19) . . ?
C00Z C01F H01F 119.4 . . ?
C018 C01G H01G 107.2 . . ?
C018 C01G C024 110.97(17) . . ?
C021 C01G C018 114.24(18) . . ?
C021 C01G H01G 107.2 . . ?
C021 C01G C024 109.70(19) . . ?
C024 C01G H01G 107.2 . . ?
C01D C01H H01Y 119.2 . . ?
C01O C01H C01D 121.67(19) . . ?
C01O C01H H01Y 119.2 . . ?
C00D C01I H01A 109.5 . . ?
C00D C01I H01C 109.5 . . ?
C00D C01I H01D 109.5 . . ?
H01A C01I H01C 109.5 . . ?
H01A C01I H01D 109.5 . . ?
H01C C01I H01D 109.5 . . ?
C00U C01J H01 106.8 . . ?
C028 C01J C00U 113.95(18) . . ?
C028 C01J H01 106.8 . . ?
C028 C01J C029 110.78(19) . . ?
C029 C01J C00U 111.28(17) . . ?
C029 C01J H01 106.8 . . ?
C012 C01K H1 119.1 . . ?
C01D C01K C012 121.85(18) . . ?
C01D C01K H1 119.1 . . ?
P002 C01L H2 106.9 . . ?
C019 C01L P002 109.49(13) . . ?
C019 C01L H2 106.9 . . ?
C019 C01L C023 112.11(16) . . ?
C023 C01L P002 114.09(14) . . ?
C023 C01L H2 106.9 . . ?
C01A C01M H3 109.5 . . ?
C01A C01M H 109.5 . . ?
C01A C01M HA 109.5 . . ?
H3 C01M H 109.5 . . ?
H3 C01M HA 109.5 . . ?
H C01M HA 109.5 . . ?
C00D C01N H01H 109.5 . . ?
C00D C01N H01I 109.5 . . ?
C00D C01N H01J 109.5 . . ?
H01H C01N H01I 109.5 . . ?
H01H C01N H01J 109.5 . . ?
H01I C01N H01J 109.5 . . ?
C00K C01O H4 119.4 . . ?
C01H C01O C00K 121.15(18) . . ?
C01H C01O H4 119.4 . . ?
Al1 C2 H2A 109.5 . . ?
Al1 C2 H2B 109.5 . . ?
Al1 C2 H2C 109.5 . . ?
H2A C2 H2B 109.5 . . ?
H2A C2 H2C 109.5 . . ?
H2B C2 H2C 109.5 . . ?
P1 C01Q H01Q 108.0 . . ?
C020 C01Q P1 109.84(15) . . ?
C020 C01Q H01Q 108.0 . . ?
C020 C01Q C022 110.4(2) . . ?
C022 C01Q P1 112.48(16) . . ?
C022 C01Q H01Q 108.0 . . ?
C013 C01R H5 109.5 . . ?
C013 C01R HB 109.5 . . ?
C013 C01R HC 109.5 . . ?
H5 C01R HB 109.5 . . ?
H5 C01R HC 109.5 . . ?
HB C01R HC 109.5 . . ?
C01B C01S H01K 109.5 . . ?
C01B C01S H01L 109.5 . . ?
C01B C01S H01M 109.5 . . ?
H01K C01S H01L 109.5 . . ?
H01K C01S H01M 109.5 . . ?
H01L C01S H01M 109.5 . . ?
Al05 C01T H6 109.5 . . ?
Al05 C01T HD 109.5 . . ?
Al05 C01T HE 109.5 . . ?
H6 C01T HD 109.5 . . ?
H6 C01T HE 109.5 . . ?
HD C01T HE 109.5 . . ?
C01D C01U H7 106.9 . . ?
C02B C01U C01D 111.18(19) . . ?
C02B C01U H7 106.9 . . ?
C02B C01U C02C 112.7(3) . . ?
C02C C01U C01D 112.0(2) . . ?
C02C C01U H7 106.9 . . ?
C01E C01V H01N 109.5 . . ?
C01E C01V H01O 109.5 . . ?
C01E C01V H01P 109.5 . . ?
H01N C01V H01O 109.5 . . ?
H01N C01V H01P 109.5 . . ?
H01O C01V H01P 109.5 . . ?
C014 C01W H8 109.5 . . ?
C014 C01W HF 109.5 . . ?
C014 C01W HG 109.5 . . ?
H8 C01W HF 109.5 . . ?
H8 C01W HG 109.5 . . ?
HF C01W HG 109.5 . . ?
C013 C01X H9 109.5 . . ?
C013 C01X HH 109.5 . . ?
C013 C01X HI 109.5 . . ?
H9 C01X HH 109.5 . . ?
H9 C01X HI 109.5 . . ?
HH C01X HI 109.5 . . ?
C014 C01Y H10 109.5 . . ?
C014 C01Y HJ 109.5 . . ?
C014 C01Y HK 109.5 . . ?
H10 C01Y HJ 109.5 . . ?
H10 C01Y HK 109.5 . . ?
HJ C01Y HK 109.5 . . ?
P1 C01Z H01Z 107.4 . . ?
C025 C01Z P1 109.98(15) . . ?
C025 C01Z H01Z 107.4 . . ?
C025 C01Z C02A 112.1(2) . . ?
C02A C01Z P1 112.35(16) . . ?
C02A C01Z H01Z 107.4 . . ?
C01Q C020 H02A 109.5 . . ?
C01Q C020 H02B 109.5 . . ?
C01Q C020 H02C 109.5 . . ?
H02A C020 H02B 109.5 . . ?
H02A C020 H02C 109.5 . . ?
H02B C020 H02C 109.5 . . ?
C01G C021 H02D 109.5 . . ?
C01G C021 H02E 109.5 . . ?
C01G C021 H02F 109.5 . . ?
H02D C021 H02E 109.5 . . ?
H02D C021 H02F 109.5 . . ?
H02E C021 H02F 109.5 . . ?
C01Q C022 H02G 109.5 . . ?
C01Q C022 H02H 109.5 . . ?
C01Q C022 H02I 109.5 . . ?
H02G C022 H02H 109.5 . . ?
H02G C022 H02I 109.5 . . ?
H02H C022 H02I 109.5 . . ?
C01L C023 H02V 109.5 . . ?
C01L C023 H02W 109.5 . . ?
C01L C023 H02X 109.5 . . ?
H02V C023 H02W 109.5 . . ?
H02V C023 H02X 109.5 . . ?
H02W C023 H02X 109.5 . . ?
C01G C024 H02J 109.5 . . ?
C01G C024 H02K 109.5 . . ?
C01G C024 H02L 109.5 . . ?
H02J C024 H02K 109.5 . . ?
H02J C024 H02L 109.5 . . ?
H02K C024 H02L 109.5 . . ?
C01Z C025 H02M 109.5 . . ?
C01Z C025 H02N 109.5 . . ?
C01Z C025 H02O 109.5 . . ?
H02M C025 H02N 109.5 . . ?
H02M C025 H02O 109.5 . . ?
H02N C025 H02O 109.5 . . ?
C01A C026 H02Y 109.5 . . ?
C01A C026 HL 109.5 . . ?
C01A C026 HM 109.5 . . ?
H02Y C026 HL 109.5 . . ?
H02Y C026 HM 109.5 . . ?
HL C026 HM 109.5 . . ?
C01B C027 H02P 109.5 . . ?
C01B C027 H02Q 109.5 . . ?
C01B C027 H02R 109.5 . . ?
H02P C027 H02Q 109.5 . . ?
H02P C027 H02R 109.5 . . ?
H02Q C027 H02R 109.5 . . ?
C01J C028 H02Z 109.5 . . ?
C01J C028 HN 109.5 . . ?
C01J C028 HO 109.5 . . ?
H02Z C028 HN 109.5 . . ?
H02Z C028 HO 109.5 . . ?
HN C028 HO 109.5 . . ?
C01J C029 H02 109.5 . . ?
C01J C029 HP 109.5 . . ?
C01J C029 HQ 109.5 . . ?
H02 C029 HP 109.5 . . ?
H02 C029 HQ 109.5 . . ?
HP C029 HQ 109.5 . . ?
C01Z C02A H02S 109.5 . . ?
C01Z C02A H02T 109.5 . . ?
C01Z C02A H02U 109.5 . . ?
H02S C02A H02T 109.5 . . ?
H02S C02A H02U 109.5 . . ?
H02T C02A H02U 109.5 . . ?
C01U C02B H11 109.5 . . ?
C01U C02B HR 109.5 . . ?
C01U C02B HS 109.5 . . ?
H11 C02B HR 109.5 . . ?
H11 C02B HS 109.5 . . ?
HR C02B HS 109.5 . . ?
C01U C02C H12 109.5 . . ?
C01U C02C HT 109.5 . . ?
C01U C02C HU 109.5 . . ?
H12 C02C HT 109.5 . . ?
H12 C02C HU 109.5 . . ?
HT C02C HU 109.5 . . ?

loop_
_geom_bond_atom_site_label_1
_geom_bond_atom_site_label_2
_geom_bond_distance
_geom_bond_site_symmetry_2
_geom_bond_publ_flag
P2 N2 1.6017(15) . ?
P2 C00D 1.8260(19) . ?
P2 C00H 1.7647(18) . ?
P2 C01E 1.8288(19) . ?
P002 N00B 1.6000(16) . ?
P002 C00J 1.7641(19) . ?
P002 C014 1.8283(19) . ?
P002 C01L 1.8292(19) . ?
P003 N007 1.6048(16) . ?
P003 C00N 1.7639(18) . ?
P003 C013 1.8222(19) . ?
P003 C01A 1.8350(19) . ?
P1 N1 1.6015(16) . ?
P1 C00P 1.7645(19) . ?
P1 C01Q 1.830(2) . ?
P1 C01Z 1.827(2) . ?
Al05 N007 2.2002(17) . ?
Al05 N00B 2.1892(17) . ?
Al05 N00C 1.9384(16) . ?
Al05 C016 1.979(2) . ?
Al05 C01T 1.981(2) . ?
Al1 N3 1.9393(16) . ?
Al1 N2 2.1989(16) . ?
Al1 N1 2.2238(16) . ?
Al1 C1 1.982(2) . ?
Al1 C2 1.976(2) . ?
N007 C00S 1.428(2) . ?
N3 C00H 1.364(2) . ?
N3 C00P 1.362(2) . ?
N2 C00E 1.437(2) . ?
N1 C00R 1.431(2) . ?
N00B C00K 1.434(2) . ?
N00C C00J 1.364(2) . ?
N00C C00N 1.369(2) . ?
C00D H00D 0.9800 . ?
C00D C01I 1.533(3) . ?
C00D C01N 1.534(3) . ?
C00E C00T 1.400(3) . ?
C00E C00V 1.392(3) . ?
C00F H00F 0.9300 . ?
C00F C00H 1.397(2) . ?
C00F C00I 1.401(3) . ?
C00G H00G 0.9300 . ?
C00G C00J 1.396(3) . ?
C00G C00M 1.400(3) . ?
C00I H00I 0.9300 . ?
C00I C00P 1.394(2) . ?
C00K C012 1.394(3) . ?
C00K C01O 1.396(3) . ?
C00L H00L 0.9300 . ?
C00L C00O 1.388(3) . ?
C00L C00S 1.407(3) . ?
C00M H00M 0.9300 . ?
C00M C00N 1.391(2) . ?
C00O H00O 0.9300 . ?
C00O C00U 1.400(3) . ?
C00Q H00Q 0.9300 . ?
C00Q C00V 1.394(3) . ?
C00Q C00X 1.394(3) . ?
C00R C015 1.401(3) . ?
C00R C01F 1.396(3) . ?
C00S C010 1.392(3) . ?
C00T H00T 0.9300 . ?
C00T C011 1.391(3) . ?
C00U C00Y 1.390(3) . ?
C00U C01J 1.527(3) . ?
C00V H00V 0.9300 . ?
C00W H00A 0.9600 . ?
C00W H00B 0.9600 . ?
C00W H00C 0.9600 . ?
C00W C01E 1.522(3) . ?
C00X C011 1.399(3) . ?
C00X C01B 1.519(3) . ?
C00Y H00Y 0.9300 . ?
C00Y C010 1.399(3) . ?
C00Z H00Z 0.9300 . ?
C00Z C018 1.386(3) . ?
C00Z C01F 1.396(3) . ?
C010 H010 0.9300 . ?
C011 H011 0.9300 . ?
C012 H012 0.9300 . ?
C012 C01K 1.393(3) . ?
C013 H013 0.9800 . ?
C013 C01R 1.531(3) . ?
C013 C01X 1.530(3) . ?
C014 H014 0.9800 . ?
C014 C01W 1.531(3) . ?
C014 C01Y 1.534(3) . ?
C015 H015 0.9300 . ?
C015 C017 1.389(3) . ?
C016 H01R 0.9600 . ?
C016 H01S 0.9600 . ?
C016 H01T 0.9600 . ?
C017 H017 0.9300 . ?
C017 C018 1.402(3) . ?
C018 C01G 1.523(3) . ?
C019 H01U 0.9600 . ?
C019 H01V 0.9600 . ?
C019 H01W 0.9600 . ?
C019 C01L 1.532(3) . ?
C01A H01X 0.9800 . ?
C01A C01M 1.531(3) . ?
C01A C026 1.529(3) . ?
C01B H01B 0.9800 . ?
C01B C01S 1.527(3) . ?
C01B C027 1.534(3) . ?
C1 H1A 0.9600 . ?
C1 H1B 0.9600 . ?
C1 H1C 0.9600 . ?
C01D C01H 1.396(3) . ?
C01D C01K 1.389(3) . ?
C01D C01U 1.523(3) . ?
C01E H01E 0.9800 . ?
C01E C01V 1.533(3) . ?
C01F H01F 0.9300 . ?
C01G H01G 0.9800 . ?
C01G C021 1.520(3) . ?
C01G C024 1.530(3) . ?
C01H H01Y 0.9300 . ?
C01H C01O 1.386(3) . ?
C01I H01A 0.9600 . ?
C01I H01C 0.9600 . ?
C01I H01D 0.9600 . ?
C01J H01 0.9800 . ?
C01J C028 1.522(3) . ?
C01J C029 1.527(3) . ?
C01K H1 0.9300 . ?
C01L H2 0.9800 . ?
C01L C023 1.533(3) . ?
C01M H3 0.9600 . ?
C01M H 0.9600 . ?
C01M HA 0.9600 . ?
C01N H01H 0.9600 . ?
C01N H01I 0.9600 . ?
C01N H01J 0.9600 . ?
C01O H4 0.9300 . ?
C2 H2A 0.9600 . ?
C2 H2B 0.9600 . ?
C2 H2C 0.9600 . ?
C01Q H01Q 0.9800 . ?
C01Q C020 1.531(3) . ?
C01Q C022 1.542(3) . ?
C01R H5 0.9600 . ?
C01R HB 0.9600 . ?
C01R HC 0.9600 . ?
C01S H01K 0.9600 . ?
C01S H01L 0.9600 . ?
C01S H01M 0.9600 . ?
C01T H6 0.9600 . ?
C01T HD 0.9600 . ?
C01T HE 0.9600 . ?
C01U H7 0.9800 . ?
C01U C02B 1.514(4) . ?
C01U C02C 1.515(4) . ?
C01V H01N 0.9600 . ?
C01V H01O 0.9600 . ?
C01V H01P 0.9600 . ?
C01W H8 0.9600 . ?
C01W HF 0.9600 . ?
C01W HG 0.9600 . ?
C01X H9 0.9600 . ?
C01X HH 0.9600 . ?
C01X HI 0.9600 . ?
C01Y H10 0.9600 . ?
C01Y HJ 0.9600 . ?
C01Y HK 0.9600 . ?
C01Z H01Z 0.9800 . ?
C01Z C025 1.527(4) . ?
C01Z C02A 1.538(3) . ?
C020 H02A 0.9600 . ?
C020 H02B 0.9600 . ?
C020 H02C 0.9600 . ?
C021 H02D 0.9600 . ?
C021 H02E 0.9600 . ?
C021 H02F 0.9600 . ?
C022 H02G 0.9600 . ?
C022 H02H 0.9600 . ?
C022 H02I 0.9600 . ?
C023 H02V 0.9600 . ?
C023 H02W 0.9600 . ?
C023 H02X 0.9600 . ?
C024 H02J 0.9600 . ?
C024 H02K 0.9600 . ?
C024 H02L 0.9600 . ?
C025 H02M 0.9600 . ?
C025 H02N 0.9600 . ?
C025 H02O 0.9600 . ?
C026 H02Y 0.9600 . ?
C026 HL 0.9600 . ?
C026 HM 0.9600 . ?
C027 H02P 0.9600 . ?
C027 H02Q 0.9600 . ?
C027 H02R 0.9600 . ?
C028 H02Z 0.9600 . ?
C028 HN 0.9600 . ?
C028 HO 0.9600 . ?
C029 H02 0.9600 . ?
C029 HP 0.9600 . ?
C029 HQ 0.9600 . ?
C02A H02S 0.9600 . ?
C02A H02T 0.9600 . ?
C02A H02U 0.9600 . ?
C02B H11 0.9600 . ?
C02B HR 0.9600 . ?
C02B HS 0.9600 . ?
C02C H12 0.9600 . ?
C02C HT 0.9600 . ?
C02C HU 0.9600 . ?

loop_
_geom_torsion_atom_site_label_1
_geom_torsion_atom_site_label_2
_geom_torsion_atom_site_label_3
_geom_torsion_atom_site_label_4
_geom_torsion
_geom_torsion_site_symmetry_1
_geom_torsion_site_symmetry_2
_geom_torsion_site_symmetry_3
_geom_torsion_site_symmetry_4
_geom_torsion_publ_flag
P2 N2 C00E C00T -103.78(18) . . . . ?
P2 N2 C00E C00V 77.9(2) . . . . ?
P002 N00B C00K C012 -75.5(2) . . . . ?
P002 N00B C00K C01O 105.70(19) . . . . ?
P003 N007 C00S C00L 106.33(18) . . . . ?
P003 N007 C00S C010 -74.0(2) . . . . ?
P1 N1 C00R C015 -98.83(19) . . . . ?
P1 N1 C00R C01F 81.8(2) . . . . ?
Al05 N007 C00S C00L -78.3(2) . . . . ?
Al05 N007 C00S C010 101.36(19) . . . . ?
Al05 N00B C00K C012 93.94(19) . . . . ?
Al05 N00B C00K C01O -84.9(2) . . . . ?
Al05 N00C C00J P002 -2.1(2) . . . . ?
Al05 N00C C00J C00G 177.62(13) . . . . ?
Al05 N00C C00N P003 -2.7(2) . . . . ?
Al05 N00C C00N C00M -177.65(13) . . . . ?
Al1 N3 C00H P2 -1.9(2) . . . . ?
Al1 N3 C00H C00F 175.77(12) . . . . ?
Al1 N3 C00P P1 6.2(2) . . . . ?
Al1 N3 C00P C00I -175.96(13) . . . . ?
Al1 N2 C00E C00T 88.84(19) . . . . ?
Al1 N2 C00E C00V -89.48(19) . . . . ?
Al1 N1 C00R C015 91.68(19) . . . . ?
Al1 N1 C00R C01F -87.7(2) . . . . ?
N007 P003 C00N N00C -3.91(15) . . . . ?
N007 P003 C00N C00M 169.35(19) . . . . ?
N007 P003 C013 C01R 72.16(17) . . . . ?
N007 P003 C013 C01X -53.98(16) . . . . ?
N007 P003 C01A C01M 58.32(15) . . . . ?
N007 P003 C01A C026 -177.48(15) . . . . ?
N007 C00S C010 C00Y 177.20(17) . . . . ?
N2 P2 C00D C01I 178.43(13) . . . . ?
N2 P2 C00D C01N -57.95(15) . . . . ?
N2 P2 C00H N3 7.95(15) . . . . ?
N2 P2 C00H C00F -168.90(19) . . . . ?
N2 P2 C01E C00W 50.57(16) . . . . ?
N2 P2 C01E C01V -75.74(16) . . . . ?
N2 C00E C00T C011 -178.44(17) . . . . ?
N2 C00E C00V C00Q 178.40(17) . . . . ?
N1 P1 C00P N3 3.48(16) . . . . ?
N1 P1 C00P C00I -173.7(2) . . . . ?
N1 P1 C01Q C020 -56.51(17) . . . . ?
N1 P1 C01Q C022 -179.89(16) . . . . ?
N1 P1 C01Z C025 50.32(17) . . . . ?
N1 P1 C01Z C02A -75.3(2) . . . . ?
N1 C00R C015 C017 177.45(17) . . . . ?
N1 C00R C01F C00Z -178.03(17) . . . . ?
N00B P002 C00J N00C -6.56(15) . . . . ?
N00B P002 C00J C00G 173.8(2) . . . . ?
N00B P002 C014 C01W -177.82(14) . . . . ?
N00B P002 C014 C01Y 58.69(17) . . . . ?
N00B P002 C01L C019 -51.05(16) . . . . ?
N00B P002 C01L C023 75.51(16) . . . . ?
N00B C00K C012 C01K 179.48(18) . . . . ?
N00B C00K C01O C01H -179.35(19) . . . . ?
C00D P2 N2 Al1 107.68(10) . . . . ?
C00D P2 N2 C00E -60.60(16) . . . . ?
C00D P2 C00H N3 -114.33(14) . . . . ?
C00D P2 C00H C00F 68.8(2) . . . . ?
C00D P2 C01E C00W -177.92(13) . . . . ?
C00D P2 C01E C01V 55.76(16) . . . . ?
C00E C00T C011 C00X 0.5(3) . . . . ?
C00F C00I C00P P1 177.35(16) . . . . ?
C00F C00I C00P N3 0.1(2) . . . . ?
C00G C00M C00N P003 -173.64(16) . . . . ?
C00G C00M C00N N00C -0.2(2) . . . . ?
C00H P2 N2 Al1 -10.37(11) . . . . ?
C00H P2 N2 C00E -178.65(14) . . . . ?
C00H P2 C00D C01I -67.85(15) . . . . ?
C00H P2 C00D C01N 55.77(15) . . . . ?
C00H P2 C01E C00W -61.78(15) . . . . ?
C00H P2 C01E C01V 171.91(14) . . . . ?
C00H N3 C00P P1 -177.67(12) . . . . ?
C00H N3 C00P C00I 0.2(2) . . . . ?
C00H C00F C00I C00P -0.3(2) . . . . ?
C00I C00F C00H P2 177.42(16) . . . . ?
C00I C00F C00H N3 0.5(2) . . . . ?
C00J P002 N00B Al05 11.54(11) . . . . ?
C00J P002 N00B C00K -178.30(14) . . . . ?
C00J P002 C014 C01W 68.87(16) . . . . ?
C00J P002 C014 C01Y -54.62(16) . . . . ?
C00J P002 C01L C019 61.69(15) . . . . ?
C00J P002 C01L C023 -171.75(14) . . . . ?
C00J N00C C00N P003 175.25(12) . . . . ?
C00J N00C C00N C00M 0.3(2) . . . . ?
C00J C00G C00M C00N 0.0(2) . . . . ?
C00K C012 C01K C01D 0.7(3) . . . . ?
C00L C00O C00U C00Y -1.3(3) . . . . ?
C00L C00O C00U C01J 178.72(17) . . . . ?
C00L C00S C010 C00Y -3.1(3) . . . . ?
C00M C00G C00J P002 179.87(16) . . . . ?
C00M C00G C00J N00C 0.2(2) . . . . ?
C00N P003 N007 Al05 8.02(11) . . . . ?
C00N P003 N007 C00S -176.30(14) . . . . ?
C00N P003 C013 C01R -175.38(15) . . . . ?
C00N P003 C013 C01X 58.48(15) . . . . ?
C00N P003 C01A C01M -55.22(15) . . . . ?
C00N P003 C01A C026 68.98(17) . . . . ?
C00N N00C C00J P002 179.93(12) . . . . ?
C00N N00C C00J C00G -0.3(2) . . . . ?
C00O C00L C00S N007 -178.01(17) . . . . ?
C00O C00L C00S C010 2.3(3) . . . . ?
C00O C00U C00Y C010 0.5(3) . . . . ?
C00O C00U C01J C028 -162.47(19) . . . . ?
C00O C00U C01J C029 71.4(3) . . . . ?
C00P P1 N1 Al1 -9.93(11) . . . . ?
C00P P1 N1 C00R 179.75(14) . . . . ?
C00P P1 C01Q C020 56.96(16) . . . . ?
C00P P1 C01Q C022 -66.42(19) . . . . ?
C00P P1 C01Z C025 -62.10(16) . . . . ?
C00P P1 C01Z C02A 172.30(17) . . . . ?
C00P N3 C00H P2 -178.07(12) . . . . ?
C00P N3 C00H C00F -0.4(2) . . . . ?
C00Q C00X C011 C00T -1.0(3) . . . . ?
C00Q C00X C01B C01S 98.9(2) . . . . ?
C00Q C00X C01B C027 -137.7(2) . . . . ?
C00R C015 C017 C018 1.6(3) . . . . ?
C00S C00L C00O C00U -0.1(3) . . . . ?
C00T C00E C00V C00Q 0.0(3) . . . . ?
C00U C00Y C010 C00S 1.7(3) . . . . ?
C00V C00E C00T C011 0.0(3) . . . . ?
C00V C00Q C00X C011 1.0(3) . . . . ?
C00V C00Q C00X C01B -175.89(17) . . . . ?
C00X C00Q C00V C00E -0.5(3) . . . . ?
C00Y C00U C01J C028 17.6(3) . . . . ?
C00Y C00U C01J C029 -108.5(2) . . . . ?
C00Z C018 C01G C021 -14.9(3) . . . . ?
C00Z C018 C01G C024 109.7(2) . . . . ?
C011 C00X C01B C01S -77.7(2) . . . . ?
C011 C00X C01B C027 45.6(3) . . . . ?
C012 C00K C01O C01H 1.8(3) . . . . ?
C013 P003 N007 Al05 123.05(10) . . . . ?
C013 P003 N007 C00S -61.27(17) . . . . ?
C013 P003 C00N N00C -126.78(14) . . . . ?
C013 P003 C00N C00M 46.5(2) . . . . ?
C013 P003 C01A C01M -170.00(13) . . . . ?
C013 P003 C01A C026 -45.80(18) . . . . ?
C014 P002 N00B Al05 -105.70(10) . . . . ?
C014 P002 N00B C00K 64.47(17) . . . . ?
C014 P002 C00J N00C 115.71(14) . . . . ?
C014 P002 C00J C00G -63.9(2) . . . . ?
C014 P002 C01L C019 177.68(14) . . . . ?
C014 P002 C01L C023 -55.76(16) . . . . ?
C015 C00R C01F C00Z 2.6(3) . . . . ?
C015 C017 C018 C00Z 0.6(3) . . . . ?
C015 C017 C018 C01G 179.41(18) . . . . ?
C017 C018 C01G C021 166.33(19) . . . . ?
C017 C018 C01G C024 -69.0(2) . . . . ?
C018 C00Z C01F C00R -0.4(3) . . . . ?
C01A P003 N007 Al05 -110.26(10) . . . . ?
C01A P003 N007 C00S 65.42(16) . . . . ?
C01A P003 C00N N00C 117.87(14) . . . . ?
C01A P003 C00N C00M -68.9(2) . . . . ?
C01A P003 C013 C01R -58.19(17) . . . . ?
C01A P003 C013 C01X 175.67(13) . . . . ?
C01B C00X C011 C00T 175.77(18) . . . . ?
C01D C01H C01O C00K -0.9(3) . . . . ?
C01E P2 N2 Al1 -124.71(9) . . . . ?
C01E P2 N2 C00E 67.01(16) . . . . ?
C01E P2 C00D C01I 45.62(16) . . . . ?
C01E P2 C00D C01N 169.24(13) . . . . ?
C01E P2 C00H N3 131.14(13) . . . . ?
C01E P2 C00H C00F -45.7(2) . . . . ?
C01F C00R C015 C017 -3.2(3) . . . . ?
C01F C00Z C018 C017 -1.2(3) . . . . ?
C01F C00Z C018 C01G -179.97(18) . . . . ?
C01H C01D C01K C012 0.3(3) . . . . ?
C01H C01D C01U C02B 69.3(3) . . . . ?
C01H C01D C01U C02C -57.8(3) . . . . ?
C01J C00U C00Y C010 -179.53(18) . . . . ?
C01K C01D C01H C01O -0.2(3) . . . . ?
C01K C01D C01U C02B -108.8(3) . . . . ?
C01K C01D C01U C02C 124.2(3) . . . . ?
C01L P002 N00B Al05 127.15(10) . . . . ?
C01L P002 N00B C00K -62.68(17) . . . . ?
C01L P002 C00J N00C -129.29(13) . . . . ?
C01L P002 C00J C00G 51.1(2) . . . . ?
C01L P002 C014 C01W -45.94(17) . . . . ?
C01L P002 C014 C01Y -169.43(14) . . . . ?
C01O C00K C012 C01K -1.7(3) . . . . ?
C01Q P1 N1 Al1 108.42(11) . . . . ?
C01Q P1 N1 C00R -61.90(17) . . . . ?
C01Q P1 C00P N3 -118.07(15) . . . . ?
C01Q P1 C00P C00I 64.7(2) . . . . ?
C01Q P1 C01Z C025 -179.24(14) . . . . ?
C01Q P1 C01Z C02A 55.16(19) . . . . ?
C01U C01D C01H C01O -178.3(2) . . . . ?
C01U C01D C01K C012 178.4(2) . . . . ?
C01Z P1 N1 Al1 -124.66(10) . . . . ?
C01Z P1 N1 C00R 65.01(17) . . . . ?
C01Z P1 C00P N3 126.78(15) . . . . ?
C01Z P1 C00P C00I -50.4(2) . . . . ?
C01Z P1 C01Q C020 171.27(14) . . . . ?
C01Z P1 C01Q C022 47.89(19) . . . . ?
